data_4322040
loop_
_publ_author_name
'Ina Loose'
'Elisabeth Droste'
'Michael B\"osing'
'Heinrich Pohlmann'
'Michael H. Dickman'
'Cristina Rosu'
'Michael T. Pope'
'Bernt Krebs'

_publ_contact_author
;
Bernt Krebs
Anorganisch-Chemisches Institut
Westfaelische Wilhelms-Universitaet Muenster
Wilhelm-Klemm-Strasse 8
48149 Muenster
Bundesrepublik Deutschland
;
_publ_contact_author_email krebs@uni-muenster.de
_publ_contact_author_fax '0049 251 83 83 66'
_publ_contact_author_phone '0049 251 83 31 31'
_publ_section_title
;
 Heteropolymetalate Clusters of the Subvalent Main Group Elements BiIII
 and SbIII
;
_journal_name_full 'Inorganic Chemistry'
_journal_page_first 2688
_journal_page_last 2694
_journal_paper_doi 10.1021/ic981313m
_journal_volume 38
_journal_year 1999
_chemical_formula_sum 'Bi2 H50 K3 Na7 O95 W20 Zn2'
_chemical_formula_weight 6074.33
_chemical_name_systematic
; 
 ? 
;
_space_group_IT_number 14
_symmetry_cell_setting monoclinic
_symmetry_space_group_name_Hall '-P 2yn'
_symmetry_space_group_name_H-M 'P 1 21/n 1'
_atom_sites_solution_hydrogens geom
_atom_sites_solution_primary direct
_atom_sites_solution_secondary difmap
_audit_creation_method SHELXL-97
_cell_angle_alpha 90.00
_cell_angle_beta 91.99(3)
_cell_angle_gamma 90.00
_cell_formula_units_Z 2
_cell_length_a 12.852(3)
_cell_length_b 17.512(4)
_cell_length_c 18.908(4)
_cell_measurement_temperature 293(2)
_cell_measurement_theta_max 52
_cell_measurement_theta_min 8
_cell_volume 4252.9(17)
_computing_structure_refinement 'SHELXL-97 (Sheldrick, 1997)'
_computing_structure_solution 'SHELXS-97 (Sheldrick, 1990)'
_diffrn_ambient_temperature 293(2)
_diffrn_measured_fraction_theta_full 0.985
_diffrn_measured_fraction_theta_max 0.985
_diffrn_radiation_monochromator graphite
_diffrn_radiation_source 'fine-focus sealed tube'
_diffrn_radiation_type MoK\a
_diffrn_radiation_wavelength 0.71073
_diffrn_reflns_av_R_equivalents 0.2475
_diffrn_reflns_av_sigmaI/netI 0.1421
_diffrn_reflns_limit_h_max 15
_diffrn_reflns_limit_h_min -15
_diffrn_reflns_limit_k_max 21
_diffrn_reflns_limit_k_min -20
_diffrn_reflns_limit_l_max 23
_diffrn_reflns_limit_l_min -23
_diffrn_reflns_number 32303
_diffrn_reflns_theta_full 25.96
_diffrn_reflns_theta_max 25.96
_diffrn_reflns_theta_min 4.43
_exptl_absorpt_coefficient_mu 31.903
_exptl_absorpt_correction_type ABSCOR
_exptl_crystal_colour colourless
_exptl_crystal_density_diffrn 4.743
_exptl_crystal_density_meas 4.76
_exptl_crystal_density_method 'not measured'
_exptl_crystal_F_000 5300
_refine_diff_density_max 4.525
_refine_diff_density_min -7.625
_refine_diff_density_rms 0.781
_refine_ls_extinction_coef 0.00018(4)
_refine_ls_extinction_expression Fc^*^=kFc[1+0.001xFc^2^\l^3^/sin(2\q)]^-1/4^
_refine_ls_extinction_method SHELXL
_refine_ls_goodness_of_fit_ref 1.028
_refine_ls_hydrogen_treatment mixed
_refine_ls_matrix_type full
_refine_ls_number_parameters 353
_refine_ls_number_reflns 8202
_refine_ls_number_restraints 0
_refine_ls_restrained_S_all 1.028
_refine_ls_R_factor_all 0.1193
_refine_ls_R_factor_gt 0.0856
_refine_ls_shift/su_max 0.001
_refine_ls_shift/su_mean 0.000
_refine_ls_structure_factor_coef Fsqd
_refine_ls_weighting_details 'calc w=1/[\s^2^(Fo^2^)+(0.1114P)^2^+261.3499P] where P=(Fo^2^+2Fc^2^)/3'
_refine_ls_weighting_scheme calc
_refine_ls_wR_factor_gt 0.2088
_refine_ls_wR_factor_ref 0.2332
_reflns_number_gt 5851
_reflns_number_total 8202
_reflns_threshold_expression >2sigma(I)
_cod_data_source_file ic981313m_4.cif
_cod_data_source_block znbiwpoly(3)
_cod_original_formula_sum 'H50 Bi2 K3 Na7 O95 W20 Zn2'
_cod_database_code 4322040

loop_
_symmetry_equiv_pos_as_xyz
'x, y, z'
'-x+1/2, y+1/2, -z+1/2'
'-x, -y, -z'
'x-1/2, -y-1/2, z-1/2'

loop_
_atom_site_label
_atom_site_type_symbol
_atom_site_fract_x
_atom_site_fract_y
_atom_site_fract_z
_atom_site_U_iso_or_equiv
_atom_site_adp_type
_atom_site_occupancy
_atom_site_symmetry_multiplicity
_atom_site_calc_flag
_atom_site_refinement_flags
_atom_site_disorder_assembly
_atom_site_disorder_group
W1 W 0.22709(11) 0.48233(7) 0.77228(7) 0.0224(3) Uani 1 1 d . . .
W2 W -0.04953(12) 0.49130(7) 0.80557(7) 0.0254(3) Uani 1 1 d . . .
W3 W -0.21626(10) 0.40945(7) 0.69325(7) 0.0224(3) Uani 1 1 d . . .
W4 W -0.06245(11) 0.30106(7) 0.79041(7) 0.0241(3) Uani 1 1 d . . .
W5 W 0.21686(11) 0.29397(7) 0.75174(7) 0.0218(3) Uani 1 1 d . . .
W6 W -0.10414(11) 0.24607(7) 0.60289(7) 0.0223(3) Uani 1 1 d . . .
W7 W 0.14437(10) 0.24503(7) 0.56618(7) 0.0210(3) Uani 1 1 d . . .
W8 W -0.02059(10) 0.35822(7) 0.47308(6) 0.0192(3) Uani 1 1 d . . .
W9 W 0.31792(10) 0.40063(7) 0.62917(7) 0.0209(3) Uani 1 1 d . . .
W10 W 0.22388(14) 0.49106(9) 0.47163(9) 0.0382(4) Uani 1 1 d . . .
Bi1 Bi 0.04235(9) 0.44591(6) 0.63299(6) 0.0195(3) Uani 1 1 d . . .
Zn1 Zn 0.0828(3) 0.6466(2) 0.72189(19) 0.0238(8) Uani 1 1 d . . .
K1 K 0.3244(11) 0.6131(7) 0.6278(7) 0.069(3) Uani 1 1 d . . .
K2 K -0.106(4) 0.130(3) 0.432(2) 0.129(14) Uiso 0.50 1 d P . .
Na1 Na -0.055(4) 0.940(3) 0.591(3) 0.090(15) Uiso 0.50 1 d P . .
Na2 Na -0.472(2) 0.5103(16) 0.7242(16) 0.037(7) Uiso 0.50 1 d P . .
Na3 Na -0.088(2) 0.8336(14) 0.9430(15) 0.088(7) Uani 1 1 d . . .
Na4 Na -0.334(7) 0.595(5) 0.746(4) 0.14(3) Uiso 0.50 1 d P . .
Na5 Na 0.007(2) 0.6416(12) 0.9456(14) 0.088(8) Uani 1 1 d . . .
O1 O 0.298(2) 0.5364(14) 0.8356(13) 0.033(6) Uiso 1 1 d . . .
O2 O 0.0971(16) 0.4708(11) 0.8140(11) 0.019(4) Uiso 1 1 d . . .
O3 O 0.2649(18) 0.3793(12) 0.8073(12) 0.026(5) Uiso 1 1 d . . .
O4 O 0.3469(18) 0.4680(13) 0.7049(12) 0.028(5) Uiso 1 1 d . . .
O5 O 0.169(2) 0.3999(13) 0.6930(13) 0.031(5) Uiso 1 1 d . . .
O6 O 0.173(2) 0.5544(14) 0.7132(13) 0.033(6) Uiso 1 1 d . . .
O7 O -0.071(2) 0.5401(14) 0.8821(14) 0.035(6) Uiso 1 1 d . . .
O8 O -0.1927(18) 0.4769(12) 0.7738(12) 0.025(5) Uiso 1 1 d . . .
O9 O -0.0580(19) 0.3839(13) 0.8533(13) 0.028(5) Uiso 1 1 d . . .
O10 O -0.0420(18) 0.4052(12) 0.7161(12) 0.024(5) Uiso 1 1 d . . .
O11 O -0.0252(17) 0.5654(12) 0.7428(12) 0.023(5) Uiso 1 1 d . . .
O12 O -0.349(2) 0.4155(14) 0.6861(14) 0.035(6) Uiso 1 1 d . . .
O13 O -0.1734(19) 0.4806(13) 0.6245(13) 0.030(5) Uiso 1 1 d . . .
O14 O -0.201(2) 0.3257(15) 0.7639(14) 0.038(6) Uiso 1 1 d . . .
O15 O -0.1885(18) 0.3265(13) 0.6242(12) 0.026(5) Uiso 1 1 d . . .
O16 O -0.0867(18) 0.2296(13) 0.8484(12) 0.027(5) Uiso 1 1 d . . .
O17 O 0.0874(16) 0.2935(11) 0.7932(11) 0.018(4) Uiso 1 1 d . . .
O18 O -0.0604(18) 0.2483(12) 0.7017(12) 0.024(5) Uiso 1 1 d . . .
O19 O 0.2199(17) 0.7189(12) 0.7060(11) 0.021(4) Uiso 1 1 d . . .
O20 O 0.1611(16) 0.2435(11) 0.6719(11) 0.015(4) Uiso 1 1 d . . .
O21 O 0.3396(18) 0.3167(13) 0.6940(12) 0.026(5) Uiso 1 1 d . . .
O22 O -0.1862(19) 0.1740(13) 0.6038(13) 0.031(5) Uiso 1 1 d . . .
O23 O 0.0181(19) 0.1882(13) 0.5868(13) 0.029(5) Uiso 1 1 d . . .
O24 O -0.1111(18) 0.2706(12) 0.5062(12) 0.024(5) Uiso 1 1 d . . .
O25 O 0.0207(17) 0.3335(11) 0.5878(11) 0.020(4) Uiso 1 1 d . . .
O26 O 0.2191(17) 0.1685(12) 0.5452(11) 0.022(5) Uiso 1 1 d . . .
O27 O 0.0908(17) 0.2706(12) 0.4782(11) 0.022(5) Uiso 1 1 d . . .
O28 O 0.2444(17) 0.3220(12) 0.5701(11) 0.022(5) Uiso 1 1 d . . .
O29 O -0.0450(16) 0.3449(11) 0.3833(11) 0.019(4) Uiso 1 1 d . . .
O30 O -0.1215(19) 0.4234(13) 0.4992(12) 0.027(5) Uiso 1 1 d . . .
O31 O 0.0840(18) 0.4283(12) 0.4767(12) 0.025(5) Uiso 1 1 d . . .
O32 O 0.438(2) 0.4032(13) 0.5898(13) 0.031(5) Uiso 1 1 d . . .
O33 O 0.2410(18) 0.4710(13) 0.5761(12) 0.027(5) Uiso 1 1 d . . .
O34 O 0.284(2) 0.4034(14) 0.4389(14) 0.037(6) Uiso 1 1 d . . .
O35 O 0.332(2) 0.5563(16) 0.4724(15) 0.044(7) Uiso 1 1 d . . .
O36 O 0.1220(19) 0.6575(13) 0.8358(13) 0.029(5) Uiso 1 1 d . . .
O37 O -0.011(2) 0.7386(16) 0.7426(16) 0.045(7) Uiso 1 1 d . . .
O38W O -0.108(4) 0.621(3) 1.042(3) 0.103(15) Uiso 1 1 d . . .
O39W O 0.129(5) 0.566(4) 0.999(3) 0.14(2) Uiso 1 1 d . . .
O40W O -0.001(6) 0.884(4) 0.706(4) 0.07(2) Uiso 0.50 1 d P . .
O41W O 0.438(4) 0.535(3) 0.952(3) 0.107(16) Uiso 1 1 d . . .
O42W O -0.131(9) 1.018(6) 0.663(6) 0.11(3) Uiso 0.50 1 d P . .
O43W O 0.509(4) 0.558(2) 0.599(2) 0.083(12) Uiso 1 1 d . . .
O44W O 0.134(6) 0.185(4) 0.360(4) 0.07(2) Uiso 0.50 1 d P . .
O45W O 0.443(2) 0.6173(17) 0.7596(16) 0.049(7) Uiso 1 1 d . . .
O46W O 0.322(4) 0.722(2) 0.534(2) 0.085(12) Uiso 1 1 d . . .
O47W O -0.100(3) 0.730(2) 0.877(2) 0.073(10) Uiso 1 1 d . . .
O48W O -0.072(3) 0.239(2) 0.998(2) 0.065(9) Uiso 1 1 d . . .
O49W O 0.193(5) 0.345(3) 0.327(3) 0.042(13) Uiso 0.50 1 d P . .
050W O 0.194(3) 0.305(2) 0.346(2) 0.011(7) Uiso 0.50 1 d P . .

loop_
_atom_site_aniso_label
_atom_site_aniso_U_11
_atom_site_aniso_U_22
_atom_site_aniso_U_33
_atom_site_aniso_U_23
_atom_site_aniso_U_13
_atom_site_aniso_U_12
W1 0.0295(7) 0.0209(6) 0.0166(6) -0.0008(5) -0.0009(5) -0.0003(5)
W2 0.0331(8) 0.0244(6) 0.0188(6) -0.0030(5) 0.0030(6) -0.0012(5)
W3 0.0244(7) 0.0247(6) 0.0183(6) 0.0043(5) 0.0034(5) 0.0006(5)
W4 0.0323(8) 0.0231(6) 0.0171(6) 0.0039(5) 0.0026(6) 0.0004(5)
W5 0.0286(7) 0.0199(6) 0.0168(6) 0.0024(5) -0.0007(5) 0.0015(5)
W6 0.0265(7) 0.0220(6) 0.0186(6) 0.0001(5) 0.0027(5) -0.0028(5)
W7 0.0260(7) 0.0195(6) 0.0175(6) 0.0002(5) 0.0014(5) 0.0017(5)
W8 0.0243(7) 0.0189(5) 0.0145(6) 0.0007(5) 0.0014(5) -0.0004(5)
W9 0.0243(7) 0.0211(6) 0.0173(6) 0.0027(5) 0.0020(5) 0.0017(5)
W10 0.0431(10) 0.0389(8) 0.0326(8) 0.0021(7) 0.0031(7) 0.0001(7)
Bi1 0.0246(6) 0.0189(5) 0.0150(5) 0.0001(4) 0.0005(5) 0.0000(4)
Zn1 0.033(2) 0.0230(17) 0.0157(17) -0.0019(15) 0.0022(16) 0.0030(15)
K1 0.080(9) 0.059(6) 0.070(8) 0.005(6) 0.026(7) 0.013(6)
Na3 0.083(17) 0.072(14) 0.11(2) -0.001(14) 0.028(15) 0.025(13)
Na5 0.13(2) 0.055(12) 0.082(16) -0.010(11) -0.001(16) -0.020(13)

loop_
_atom_type_symbol
_atom_type_description
_atom_type_scat_dispersion_real
_atom_type_scat_dispersion_imag
_atom_type_scat_source
O O 0.0106 0.0060 'International Tables Vol C Tables 4.2.6.8 and 6.1.1.4'
K K 0.2009 0.2494 'International Tables Vol C Tables 4.2.6.8 and 6.1.1.4'
Zn Zn 0.2839 1.4301 'International Tables Vol C Tables 4.2.6.8 and 6.1.1.4'
W W -0.8490 6.8722 'International Tables Vol C Tables 4.2.6.8 and 6.1.1.4'
Bi Bi -4.1077 10.2566 'International Tables Vol C Tables 4.2.6.8 and 6.1.1.4'
Na Na 0.0362 0.0249 'International Tables Vol C Tables 4.2.6.8 and 6.1.1.4'
H H 0.0000 0.0000 'International Tables Vol C Tables 4.2.6.8 and 6.1.1.4'

loop_
_geom_angle_atom_site_label_1
_geom_angle_atom_site_label_2
_geom_angle_atom_site_label_3
_geom_angle
_geom_angle_site_symmetry_1
_geom_angle_site_symmetry_3
_geom_angle_publ_flag
O1 W1 O6 103.0(11) . . ?
O1 W1 O2 102.7(11) . . ?
O6 W1 O2 90.2(10) . . ?
O1 W1 O3 98.5(10) . . ?
O6 W1 O3 158.2(10) . . ?
O2 W1 O3 88.5(9) . . ?
O1 W1 O4 96.1(11) . . ?
O6 W1 O4 89.1(10) . . ?
O2 W1 O4 160.9(9) . . ?
O3 W1 O4 85.2(10) . . ?
O1 W1 O5 167.6(11) . . ?
O6 W1 O5 85.5(10) . . ?
O2 W1 O5 86.1(9) . . ?
O3 W1 O5 72.7(9) . . ?
O4 W1 O5 74.8(9) . . ?
O1 W1 K1 89.4(9) . . ?
O6 W1 K1 43.0(8) . . ?
O2 W1 K1 133.1(6) . . ?
O3 W1 K1 134.9(7) . . ?
O4 W1 K1 49.8(7) . . ?
O5 W1 K1 90.9(7) . . ?
O7 W2 O11 103.6(11) . . ?
O7 W2 O2 101.9(11) . . ?
O11 W2 O2 89.8(10) . . ?
O7 W2 O8 98.7(11) . . ?
O11 W2 O8 94.3(10) . . ?
O2 W2 O8 157.4(9) . . ?
O7 W2 O9 94.2(11) . . ?
O11 W2 O9 161.7(10) . . ?
O2 W2 O9 82.0(9) . . ?
O8 W2 O9 87.3(9) . . ?
O7 W2 O10 167.0(10) . . ?
O11 W2 O10 88.6(9) . . ?
O2 W2 O10 82.6(8) . . ?
O8 W2 O10 75.3(9) . . ?
O9 W2 O10 74.2(9) . . ?
O12 W3 O13 102.6(11) . . ?
O12 W3 O8 98.7(11) . . ?
O13 W3 O8 95.5(10) . . ?
O12 W3 O14 100.0(12) . . ?
O13 W3 O14 157.1(11) . . ?
O8 W3 O14 85.0(10) . . ?
O12 W3 O15 101.2(11) . . ?
O13 W3 O15 88.1(10) . . ?
O8 W3 O15 158.4(9) . . ?
O14 W3 O15 83.5(10) . . ?
O12 W3 O10 173.3(11) . . ?
O13 W3 O10 81.0(9) . . ?
O8 W3 O10 75.2(9) . . ?
O14 W3 O10 77.0(10) . . ?
O15 W3 O10 84.4(9) . . ?
O12 W3 Na4 63.5(16) . . ?
O13 W3 Na4 74.9(15) . . ?
O8 W3 Na4 46.9(15) . . ?
O14 W3 Na4 119.7(15) . . ?
O15 W3 Na4 153.0(14) . . ?
O10 W3 Na4 112.7(15) . . ?
O16 W4 O9 99.4(11) . . ?
O16 W4 O14 98.5(11) . . ?
O9 W4 O14 90.0(11) . . ?
O16 W4 O18 102.6(10) . . ?
O9 W4 O18 157.9(10) . . ?
O14 W4 O18 85.3(11) . . ?
O16 W4 O17 97.9(10) . . ?
O9 W4 O17 91.6(10) . . ?
O14 W4 O17 163.1(10) . . ?
O18 W4 O17 87.0(9) . . ?
O16 W4 O10 174.5(10) . . ?
O9 W4 O10 77.0(9) . . ?
O14 W4 O10 77.5(10) . . ?
O18 W4 O10 81.0(8) . . ?
O17 W4 O10 86.4(8) . . ?
O19 W5 O17 102.4(10) 2_546 . ?
O19 W5 O20 100.1(9) 2_546 . ?
O17 W5 O20 90.8(9) . . ?
O19 W5 O3 101.7(10) 2_546 . ?
O17 W5 O3 92.7(9) . . ?
O20 W5 O3 156.6(9) . . ?
O19 W5 O21 92.1(10) 2_546 . ?
O17 W5 O21 165.5(9) . . ?
O20 W5 O21 86.6(9) . . ?
O3 W5 O21 84.2(10) . . ?
O19 W5 O5 167.7(10) 2_546 . ?
O17 W5 O5 88.9(9) . . ?
O20 W5 O5 84.3(8) . . ?
O3 W5 O5 72.7(9) . . ?
O21 W5 O5 76.6(9) . . ?
O19 W5 K1 36.2(8) 2_546 2_546 ?
O17 W5 K1 67.3(6) . 2_546 ?
O20 W5 K1 91.8(6) . 2_546 ?
O3 W5 K1 110.9(7) . 2_546 ?
O21 W5 K1 127.0(7) . 2_546 ?
O5 W5 K1 155.9(7) . 2_546 ?
O22 W6 O15 101.8(11) . . ?
O22 W6 O24 100.2(11) . . ?
O15 W6 O24 91.7(10) . . ?
O22 W6 O23 97.2(11) . . ?
O15 W6 O23 160.6(10) . . ?
O24 W6 O23 88.7(10) . . ?
O22 W6 O18 99.9(11) . . ?
O15 W6 O18 85.8(10) . . ?
O24 W6 O18 159.9(10) . . ?
O23 W6 O18 87.2(10) . . ?
O22 W6 O25 170.6(10) . . ?
O15 W6 O25 86.3(9) . . ?
O24 W6 O25 74.3(9) . . ?
O23 W6 O25 75.2(9) . . ?
O18 W6 O25 85.6(9) . . ?
O22 W6 K2 67.5(11) . . ?
O15 W6 K2 127.5(10) . . ?
O24 W6 K2 45.3(10) . . ?
O23 W6 K2 64.0(10) . . ?
O18 W6 K2 145.4(9) . . ?
O25 W6 K2 103.7(9) . . ?
O26 W7 O27 100.2(10) . . ?
O26 W7 O28 100.6(10) . . ?
O27 W7 O28 95.5(9) . . ?
O26 W7 O23 97.2(10) . . ?
O27 W7 O23 91.0(10) . . ?
O28 W7 O23 159.6(10) . . ?
O26 W7 O20 100.4(9) . . ?
O27 W7 O20 158.8(9) . . ?
O28 W7 O20 85.4(9) . . ?
O23 W7 O20 81.7(9) . . ?
O26 W7 O25 169.8(9) . . ?
O27 W7 O25 75.8(9) . . ?
O28 W7 O25 89.2(9) . . ?
O23 W7 O25 73.7(9) . . ?
O20 W7 O25 83.1(8) . . ?
O29 W8 O30 104.2(10) . . ?
O29 W8 O31 103.7(10) . . ?
O30 W8 O31 95.7(10) . . ?
O29 W8 O24 96.5(9) . . ?
O30 W8 O24 88.2(10) . . ?
O31 W8 O24 157.7(9) . . ?
O29 W8 O27 92.7(9) . . ?
O30 W8 O27 160.6(9) . . ?
O31 W8 O27 89.4(9) . . ?
O24 W8 O27 80.3(9) . . ?
O29 W8 O25 160.9(8) . . ?
O30 W8 O25 90.3(9) . . ?
O31 W8 O25 86.8(9) . . ?
O24 W8 O25 71.2(8) . . ?
O27 W8 O25 71.2(8) . . ?
O29 W8 Bi1 160.9(7) . . ?
O30 W8 Bi1 68.2(7) . . ?
O31 W8 Bi1 61.2(7) . . ?
O24 W8 Bi1 100.6(6) . . ?
O27 W8 Bi1 98.4(6) . . ?
O25 W8 Bi1 37.4(5) . . ?
O32 W9 O33 102.5(11) . . ?
O32 W9 O4 98.9(11) . . ?
O33 W9 O4 94.8(10) . . ?
O32 W9 O21 100.4(11) . . ?
O33 W9 O21 156.1(10) . . ?
O4 W9 O21 88.5(10) . . ?
O32 W9 O28 100.9(10) . . ?
O33 W9 O28 85.5(9) . . ?
O4 W9 O28 159.7(10) . . ?
O21 W9 O28 83.4(9) . . ?
O32 W9 O5 173.5(10) . . ?
O33 W9 O5 81.4(10) . . ?
O4 W9 O5 75.5(10) . . ?
O21 W9 O5 76.5(9) . . ?
O28 W9 O5 84.5(9) . . ?
O32 W9 K1 87.2(8) . . ?
O33 W9 K1 49.0(7) . . ?
O4 W9 K1 51.3(7) . . ?
O21 W9 K1 139.8(7) . . ?
O28 W9 K1 134.3(6) . . ?
O5 W9 K1 91.6(6) . . ?
O32 W9 Na2 63.4(9) . 1_655 ?
O33 W9 Na2 106.5(8) . 1_655 ?
O4 W9 Na2 35.8(9) . 1_655 ?
O21 W9 Na2 90.0(8) . 1_655 ?
O28 W9 Na2 161.6(8) . 1_655 ?
O5 W9 Na2 110.6(8) . 1_655 ?
K1 W9 Na2 58.2(5) . 1_655 ?
O35 W10 O34 101.7(13) . . ?
O35 W10 O13 94.4(12) . 3_566 ?
O34 W10 O13 91.6(11) . 3_566 ?
O35 W10 O33 92.6(11) . . ?
O34 W10 O33 98.8(11) . . ?
O13 W10 O33 166.1(10) 3_566 . ?
O35 W10 O30 92.0(11) . 3_566 ?
O34 W10 O30 165.5(11) . 3_566 ?
O13 W10 O30 82.6(10) 3_566 3_566 ?
O33 W10 O30 85.1(9) . 3_566 ?
O35 W10 O31 171.3(11) . . ?
O34 W10 O31 87.0(11) . . ?
O13 W10 O31 85.4(9) 3_566 . ?
O33 W10 O31 85.9(9) . . ?
O30 W10 O31 79.4(9) 3_566 . ?
O35 W10 K1 53.1(10) . . ?
O34 W10 K1 126.4(9) . . ?
O13 W10 K1 131.4(7) 3_566 . ?
O33 W10 K1 47.0(7) . . ?
O30 W10 K1 66.0(7) 3_566 . ?
O31 W10 K1 121.3(6) . . ?
O10 Bi1 O5 82.9(9) . . ?
O10 Bi1 O25 85.5(8) . . ?
O5 Bi1 O25 87.2(8) . . ?
O10 Bi1 W8 113.4(6) . . ?
O5 Bi1 W8 116.9(7) . . ?
O25 Bi1 W8 39.4(6) . . ?
O6 Zn1 O11 81.4(10) . . ?
O6 Zn1 O29 95.6(9) . 3_566 ?
O11 Zn1 O29 95.7(9) . 3_566 ?
O6 Zn1 O37 173.6(11) . . ?
O11 Zn1 O37 95.9(10) . . ?
O29 Zn1 O37 90.5(10) 3_566 . ?
O6 Zn1 O19 89.2(9) . . ?
O11 Zn1 O19 169.7(8) . . ?
O29 Zn1 O19 89.4(8) 3_566 . ?
O37 Zn1 O19 93.0(10) . . ?
O6 Zn1 O36 92.1(10) . . ?
O11 Zn1 O36 90.3(9) . . ?
O29 Zn1 O36 170.8(8) 3_566 . ?
O37 Zn1 O36 82.0(10) . . ?
O19 Zn1 O36 85.8(9) . . ?
O6 Zn1 K1 48.0(8) . . ?
O11 Zn1 K1 125.1(7) . . ?
O29 Zn1 K1 73.5(6) 3_566 . ?
O37 Zn1 K1 136.6(9) . . ?
O19 Zn1 K1 48.1(6) . . ?
O36 Zn1 K1 108.6(7) . . ?
O46W K1 O43W 96.8(15) . . ?
O46W K1 O19 83.0(11) . . ?
O43W K1 O19 144.7(12) . . ?
O46W K1 O6 132.5(13) . . ?
O43W K1 O6 129.9(12) . . ?
O19 K1 O6 64.5(7) . . ?
O46W K1 O33 114.0(12) . . ?
O43W K1 O33 86.7(11) . . ?
O19 K1 O33 125.8(8) . . ?
O6 K1 O33 67.3(8) . . ?
O46W K1 O45W 124.5(13) . . ?
O43W K1 O45W 74.5(12) . . ?
O19 K1 O45W 76.8(8) . . ?
O6 K1 O45W 82.4(9) . . ?
O33 K1 O45W 119.9(9) . . ?
O46W K1 O4 165.9(12) . . ?
O43W K1 O4 73.3(11) . . ?
O19 K1 O4 110.9(8) . . ?
O6 K1 O4 56.6(7) . . ?
O33 K1 O4 56.5(7) . . ?
O45W K1 O4 63.4(8) . . ?
O46W K1 O35 65.8(11) . . ?
O43W K1 O35 68.4(11) . . ?
O19 K1 O35 139.1(8) . . ?
O6 K1 O35 118.5(9) . . ?
O33 K1 O35 54.8(7) . . ?
O45W K1 O35 142.6(9) . . ?
O4 K1 O35 100.8(8) . . ?
O46W K1 Na2 134.4(12) . 1_655 ?
O43W K1 Na2 43.9(11) . 1_655 ?
O19 K1 Na2 115.0(8) . 1_655 ?
O6 K1 Na2 92.0(8) . 1_655 ?
O33 K1 Na2 89.8(7) . 1_655 ?
O45W K1 Na2 39.1(8) . 1_655 ?
O4 K1 Na2 42.5(7) . 1_655 ?
O35 K1 Na2 105.8(8) . 1_655 ?
O46W K1 Zn1 102.8(11) . . ?
O43W K1 Zn1 159.9(10) . . ?
O19 K1 Zn1 36.5(5) . . ?
O6 K1 Zn1 32.3(5) . . ?
O33 K1 Zn1 89.5(6) . . ?
O45W K1 Zn1 90.5(7) . . ?
O4 K1 Zn1 88.2(6) . . ?
O35 K1 Zn1 124.2(7) . . ?
Na2 K1 Zn1 116.4(6) 1_655 . ?
O46W K1 W9 137.5(11) . . ?
O43W K1 W9 69.9(10) . . ?
O19 K1 W9 131.2(6) . . ?
O6 K1 W9 67.0(6) . . ?
O33 K1 W9 29.2(5) . . ?
O45W K1 W9 91.8(7) . . ?
O4 K1 W9 30.0(5) . . ?
O35 K1 W9 71.8(6) . . ?
Na2 K1 W9 61.0(5) 1_655 . ?
Zn1 K1 W9 97.9(3) . . ?
O46W K1 W1 158.7(11) . . ?
O43W K1 W1 104.4(10) . . ?
O19 K1 W1 80.8(5) . . ?
O6 K1 W1 26.4(5) . . ?
O33 K1 W1 66.1(5) . . ?
O45W K1 W1 64.6(7) . . ?
O4 K1 W1 32.2(5) . . ?
O35 K1 W1 120.5(6) . . ?
Na2 K1 W1 65.8(5) 1_655 . ?
Zn1 K1 W1 56.33(19) . . ?
W9 K1 W1 52.12(16) . . ?
Na1 K2 O24 124(2) 3_566 . ?
Na1 K2 O3 107(2) 3_566 4_565 ?
O24 K2 O3 116.1(17) . 4_565 ?
Na1 K2 O41W 51.7(19) 3_566 4_565 ?
O24 K2 O41W 142(2) . 4_565 ?
O3 K2 O41W 98.8(18) 4_565 4_565 ?
Na1 K2 O40W 52(2) 3_566 3_566 ?
O24 K2 O40W 122(2) . 3_566 ?
O3 K2 O40W 63.1(18) 4_565 3_566 ?
O41W K2 O40W 87(2) 4_565 3_566 ?
Na1 K2 W6 116.0(19) 3_566 . ?
O24 K2 W6 28.2(6) . . ?
O3 K2 W6 136.0(16) 4_565 . ?
O41W K2 W6 114.3(17) 4_565 . ?
O40W K2 W6 142(2) 3_566 . ?
Na1 K2 Na1 69(2) 3_566 1_545 ?
O24 K2 Na1 108.3(15) . 1_545 ?
O3 K2 Na1 125.0(16) 4_565 1_545 ?
O41W K2 Na1 34.2(13) 4_565 1_545 ?
O40W K2 Na1 117(2) 3_566 1_545 ?
W6 K2 Na1 80.2(11) . 1_545 ?
O42W Na1 O41W 94(4) . 2_556 ?
O42W Na1 O40W 80(4) . . ?
O41W Na1 O40W 115(3) 2_556 . ?
O42W Na1 K2 145(4) . 3_566 ?
O41W Na1 K2 75(2) 2_556 3_566 ?
O40W Na1 K2 75(3) . 3_566 ?
O42W Na1 O44W 97(4) . 3_566 ?
O41W Na1 O44W 164(3) 2_556 3_566 ?
O40W Na1 O44W 57(3) . 3_566 ?
K2 Na1 O44W 89(3) 3_566 3_566 ?
O42W Na1 O41W 120(4) . 4_575 ?
O41W Na1 O41W 63(2) 2_556 4_575 ?
O40W Na1 O41W 159(3) . 4_575 ?
K2 Na1 O41W 85(2) 3_566 4_575 ?
O44W Na1 O41W 120(3) 3_566 4_575 ?
O42W Na1 Na2 40(3) . 2_456 ?
O41W Na1 Na2 93(2) 2_556 2_456 ?
O40W Na1 Na2 45(2) . 2_456 ?
K2 Na1 Na2 107(2) 3_566 2_456 ?
O44W Na1 Na2 88(2) 3_566 2_456 ?
O41W Na1 Na2 151(2) 4_575 2_456 ?
O42W Na1 K2 84(3) . 1_565 ?
O41W Na1 K2 48.5(17) 2_556 1_565 ?
O40W Na1 K2 156(3) . 1_565 ?
K2 Na1 K2 111(2) 3_566 1_565 ?
O44W Na1 K2 144(3) 3_566 1_565 ?
O41W Na1 K2 38.9(15) 4_575 1_565 ?
Na2 Na1 K2 112.7(15) 2_456 1_565 ?
O45W Na2 Na4 78(2) 1_455 . ?
O45W Na2 O12 167.5(18) 1_455 . ?
Na4 Na2 O12 89(2) . . ?
O45W Na2 O4 80.1(14) 1_455 1_455 ?
Na4 Na2 O4 158(3) . 1_455 ?
O12 Na2 O4 112.0(14) . 1_455 ?
O45W Na2 O42W 87(3) 1_455 2_446 ?
Na4 Na2 O42W 56(3) . 2_446 ?
O12 Na2 O42W 88(3) . 2_446 ?
O4 Na2 O42W 128(3) 1_455 2_446 ?
O45W Na2 O43W 88.2(16) 1_455 1_455 ?
Na4 Na2 O43W 90(3) . 1_455 ?
O12 Na2 O43W 89.6(16) . 1_455 ?
O4 Na2 O43W 84.2(15) 1_455 1_455 ?
O42W Na2 O43W 146(3) 2_446 1_455 ?
O45W Na2 O40W 118(2) 1_455 2_446 ?
Na4 Na2 O40W 124(3) . 2_446 ?
O12 Na2 O40W 71(2) . 2_446 ?
O4 Na2 O40W 71(2) 1_455 2_446 ?
O42W Na2 O40W 72(3) 2_446 2_446 ?
O43W Na2 O40W 139(2) 1_455 2_446 ?
O45W Na2 K1 52.6(10) 1_455 1_455 ?
Na4 Na2 K1 108(2) . 1_455 ?
O12 Na2 K1 131.3(13) . 1_455 ?
O4 Na2 K1 53.8(8) 1_455 1_455 ?
O42W Na2 K1 139(3) 2_446 1_455 ?
O43W Na2 K1 46.7(12) 1_455 1_455 ?
O40W Na2 K1 125(2) 2_446 1_455 ?
O45W Na2 Na1 91.6(15) 1_455 2_446 ?
Na4 Na2 Na1 90(2) . 2_446 ?
O12 Na2 Na1 90.6(14) . 2_446 ?
O4 Na2 Na1 95.5(14) 1_455 2_446 ?
O42W Na2 Na1 35(3) 2_446 2_446 ?
O43W Na2 Na1 179.7(19) 1_455 2_446 ?
O40W Na2 Na1 41.3(19) 2_446 2_446 ?
K1 Na2 Na1 133.0(13) 1_455 2_446 ?
O45W Na2 W9 102.5(13) 1_455 1_455 ?
Na4 Na2 W9 161(2) . 1_455 ?
O12 Na2 W9 88.4(10) . 1_455 ?
O4 Na2 W9 26.6(7) 1_455 1_455 ?
O42W Na2 W9 143(3) 2_446 1_455 ?
O43W Na2 W9 70.9(12) 1_455 1_455 ?
O40W Na2 W9 72.5(18) 2_446 1_455 ?
K1 Na2 W9 60.8(5) 1_455 1_455 ?
Na1 Na2 W9 108.9(12) 2_446 1_455 ?
O47W Na3 O35 144.8(19) . 4_576 ?
O47W Na3 O46W 92.6(18) . 4_576 ?
O35 Na3 O46W 85.9(16) 4_576 4_576 ?
O47W Na3 O32 108.5(16) . 2_556 ?
O35 Na3 O32 90.5(13) 4_576 2_556 ?
O46W Na3 O32 146.9(19) 4_576 2_556 ?
O47W Na3 O48W 82.9(15) . 3_567 ?
O35 Na3 O48W 131.6(17) 4_576 3_567 ?
O46W Na3 O48W 83.5(16) 4_576 3_567 ?
O32 Na3 O48W 74.6(13) 2_556 3_567 ?
O47W Na3 O12 85.6(14) . 2_456 ?
O35 Na3 O12 70.8(11) 4_576 2_456 ?
O46W Na3 O12 133.8(17) 4_576 2_456 ?
O32 Na3 O12 74.6(11) 2_556 2_456 ?
O48W Na3 O12 141.5(14) 3_567 2_456 ?
O47W Na3 Na5 41.3(12) . . ?
O35 Na3 Na5 162.7(14) 4_576 . ?
O46W Na3 Na5 77.1(13) 4_576 . ?
O32 Na3 Na5 101.9(11) 2_556 . ?
O48W Na3 Na5 43.7(10) 3_567 . ?
O12 Na3 Na5 123.9(11) 2_456 . ?
O47W Na3 K1 134.3(15) . 4_576 ?
O35 Na3 K1 54.3(9) 4_576 4_576 ?
O46W Na3 K1 41.8(12) 4_576 4_576 ?
O32 Na3 K1 112.3(11) 2_556 4_576 ?
O48W Na3 K1 88.9(11) 3_567 4_576 ?
O12 Na3 K1 124.1(9) 2_456 4_576 ?
Na5 Na3 K1 109.2(8) . 4_576 ?
O42W Na4 Na2 65(4) 2_446 . ?
O42W Na4 O49W 146(5) 2_446 3_566 ?
Na2 Na4 O49W 136(4) . 3_566 ?
O42W Na4 O8 64(4) 2_446 . ?
Na2 Na4 O8 93(3) . . ?
O49W Na4 O8 87(3) 3_566 . ?
O42W Na4 O45W 78(4) 2_446 1_455 ?
Na2 Na4 O45W 50(2) . 1_455 ?
O49W Na4 O45W 136(4) 3_566 1_455 ?
O8 Na4 O45W 136(3) . 1_455 ?
O42W Na4 W3 77(4) 2_446 . ?
Na2 Na4 W3 73(2) . . ?
O49W Na4 W3 85(3) 3_566 . ?
O8 Na4 W3 30.6(10) . . ?
O45W Na4 W3 123(3) 1_455 . ?
O39W Na5 O7 93.4(19) . . ?
O39W Na5 O38W 90(2) . . ?
O7 Na5 O38W 90.7(16) . . ?
O39W Na5 O47W 171(2) . . ?
O7 Na5 O47W 89.2(15) . . ?
O38W Na5 O47W 98.5(19) . . ?
O39W Na5 O48W 95(2) . 3_567 ?
O7 Na5 O48W 171.7(17) . 3_567 ?
O38W Na5 O48W 90.4(17) . 3_567 ?
O47W Na5 O48W 82.5(14) . 3_567 ?
O39W Na5 O36 91(2) . . ?
O7 Na5 O36 85.2(12) . . ?
O38W Na5 O36 175.7(17) . . ?
O47W Na5 O36 80.4(13) . . ?
O48W Na5 O36 93.6(13) 3_567 . ?
O39W Na5 Na3 142.0(19) . . ?
O7 Na5 Na3 124.4(13) . . ?
O38W Na5 Na3 86.2(15) . . ?
O47W Na5 Na3 37.2(11) . . ?
O48W Na5 Na3 47.4(11) 3_567 . ?
O36 Na5 Na3 95.2(9) . . ?
W1 O2 W2 145.9(12) . . ?
W5 O3 W1 117.2(11) . . ?
W5 O3 K2 125.1(13) . 4_666 ?
W1 O3 K2 117.6(13) . 4_666 ?
W9 O4 W1 114.6(12) . . ?
W9 O4 Na2 117.5(13) . 1_655 ?
W1 O4 Na2 126.9(13) . 1_655 ?
W9 O4 K1 98.7(9) . . ?
W1 O4 K1 98.0(9) . . ?
Na2 O4 K1 83.7(10) 1_655 . ?
Bi1 O5 W1 110.7(10) . . ?
Bi1 O5 W5 140.7(12) . . ?
W1 O5 W5 97.3(9) . . ?
Bi1 O5 W9 110.9(11) . . ?
W1 O5 W9 95.1(9) . . ?
W5 O5 W9 92.8(9) . . ?
W1 O6 Zn1 136.6(14) . . ?
W1 O6 K1 110.6(11) . . ?
Zn1 O6 K1 99.7(10) . . ?
W2 O7 Na5 137.2(16) . . ?
W2 O8 W3 116.4(12) . . ?
W2 O8 Na4 125(2) . . ?
W3 O8 Na4 102.6(19) . . ?
W4 O9 W2 115.1(12) . . ?
Bi1 O10 W3 112.6(10) . . ?
Bi1 O10 W2 112.0(9) . . ?
W3 O10 W2 93.0(8) . . ?
Bi1 O10 W4 143.5(11) . . ?
W3 O10 W4 90.6(8) . . ?
W2 O10 W4 93.5(8) . . ?
W2 O11 Zn1 140.3(12) . . ?
W3 O12 Na2 132.7(15) . . ?
W3 O12 Na3 106.4(13) . 2_446 ?
Na2 O12 Na3 114.9(13) . 2_446 ?
W3 O13 W10 134.7(13) . 3_566 ?
W4 O14 W3 114.7(14) . . ?
W6 O15 W3 145.7(13) . . ?
W5 O17 W4 153.3(12) . . ?
W4 O18 W6 147.6(12) . . ?
W5 O19 Zn1 137.9(12) 2_556 . ?
W5 O19 K1 122.1(11) 2_556 . ?
Zn1 O19 K1 95.4(8) . . ?
W5 O20 W7 145.5(11) . . ?
W9 O21 W5 113.7(11) . . ?
W6 O23 W7 117.2(11) . . ?
W6 O24 W8 117.6(11) . . ?
W6 O24 K2 106.5(13) . . ?
W8 O24 K2 118.5(14) . . ?
Bi1 O25 W6 130.9(10) . . ?
Bi1 O25 W8 103.2(8) . . ?
W6 O25 W8 96.2(8) . . ?
Bi1 O25 W7 127.8(10) . . ?
W6 O25 W7 93.8(7) . . ?
W8 O25 W7 95.8(8) . . ?
W7 O27 W8 117.0(11) . . ?
W7 O28 W9 146.8(13) . . ?
W8 O29 Zn1 167.6(12) . 3_566 ?
W8 O30 W10 172.9(14) . 3_566 ?
W8 O31 W10 168.0(13) . . ?
W9 O32 Na3 146.8(14) . 2_546 ?
W9 O33 W10 133.4(13) . . ?
W9 O33 K1 101.9(10) . . ?
W10 O33 K1 102.1(9) . . ?
W10 O35 Na3 153.9(18) . 4_675 ?
W10 O35 K1 99.4(12) . . ?
Na3 O35 K1 89.4(12) 4_675 . ?
Zn1 O36 Na5 130.8(12) . . ?
Na1 O40W Na2 94(3) . 2_456 ?
Na1 O40W K2 52(2) . 3_566 ?
Na2 O40W K2 126(3) 2_456 3_566 ?
Na1 O41W Na1 117(2) 2_546 4_676 ?
Na1 O41W K2 52.9(19) 2_546 4_666 ?
Na1 O41W K2 107(2) 4_676 4_666 ?
Na1 O42W Na4 163(6) . 2_456 ?
Na1 O42W Na2 105(5) . 2_456 ?
Na4 O42W Na2 59(3) 2_456 2_456 ?
Na2 O43W K1 89.4(16) 1_655 . ?
Na2 O45W K1 88.3(13) 1_655 . ?
Na2 O45W Na4 51.6(19) 1_655 1_655 ?
K1 O45W Na4 114(2) . 1_655 ?
Na3 O46W K1 101.7(17) 4_675 . ?
Na3 O47W Na5 101.5(17) . . ?
Na5 O48W Na3 88.8(15) 3_567 3_567 ?
050W O49W Na4 128(7) . 3_566 ?

loop_
_geom_bond_atom_site_label_1
_geom_bond_atom_site_label_2
_geom_bond_distance
_geom_bond_site_symmetry_2
_geom_bond_publ_flag
W1 O1 1.76(2) . ?
W1 O6 1.81(2) . ?
W1 O2 1.88(2) . ?
W1 O3 1.98(2) . ?
W1 O4 2.05(2) . ?
W1 O5 2.19(2) . ?
W1 K1 3.809(12) . ?
W2 O7 1.71(3) . ?
W2 O11 1.79(2) . ?
W2 O2 1.92(2) . ?
W2 O8 1.93(2) . ?
W2 O9 2.09(2) . ?
W2 O10 2.27(2) . ?
W3 O12 1.71(3) . ?
W3 O13 1.90(2) . ?
W3 O8 1.94(2) . ?
W3 O14 1.99(3) . ?
W3 O15 1.99(2) . ?
W3 O10 2.27(2) . ?
W3 Na4 3.73(8) . ?
W4 O16 1.70(2) . ?
W4 O9 1.88(2) . ?
W4 O14 1.88(3) . ?
W4 O18 1.92(2) . ?
W4 O17 1.93(2) . ?
W4 O10 2.32(2) . ?
W5 O19 1.73(2) 2_546 ?
W5 O17 1.86(2) . ?
W5 O20 1.870(19) . ?
W5 O3 1.92(2) . ?
W5 O21 1.99(2) . ?
W5 O5 2.24(2) . ?
W5 K1 3.948(12) 2_546 ?
W6 O22 1.65(2) . ?
W6 O15 1.83(2) . ?
W6 O24 1.88(2) . ?
W6 O23 1.90(2) . ?
W6 O18 1.93(2) . ?
W6 O25 2.24(2) . ?
W6 K2 3.82(5) . ?
W7 O26 1.70(2) . ?
W7 O27 1.83(2) . ?
W7 O28 1.86(2) . ?
W7 O23 1.95(2) . ?
W7 O20 2.00(2) . ?
W7 O25 2.27(2) . ?
W8 O29 1.73(2) . ?
W8 O30 1.81(2) . ?
W8 O31 1.82(2) . ?
W8 O24 2.04(2) . ?
W8 O27 2.10(2) . ?
W8 O25 2.26(2) . ?
W8 Bi1 3.4618(17) . ?
W9 O32 1.74(3) . ?
W9 O33 1.85(2) . ?
W9 O4 1.88(2) . ?
W9 O21 1.93(2) . ?
W9 O28 1.99(2) . ?
W9 O5 2.29(3) . ?
W9 K1 3.722(12) . ?
W9 Na2 3.73(3) 1_655 ?
W10 O35 1.80(3) . ?
W10 O34 1.84(3) . ?
W10 O13 1.97(2) 3_566 ?
W10 O33 2.01(2) . ?
W10 O30 2.08(2) 3_566 ?
W10 O31 2.11(2) . ?
W10 K1 3.832(14) . ?
Bi1 O10 2.07(2) . ?
Bi1 O5 2.11(2) . ?
Bi1 O25 2.16(2) . ?
Zn1 O6 2.00(2) . ?
Zn1 O11 2.03(2) . ?
Zn1 O29 2.04(2) 3_566 ?
Zn1 O37 2.06(3) . ?
Zn1 O19 2.20(2) . ?
Zn1 O36 2.20(2) . ?
Zn1 K1 3.679(13) . ?
K1 O46W 2.60(5) . ?
K1 O43W 2.64(5) . ?
K1 O19 2.75(2) . ?
K1 O6 2.77(3) . ?
K1 O33 2.87(3) . ?
K1 O45W 2.88(3) . ?
K1 O4 2.94(3) . ?
K1 O35 3.11(3) . ?
K1 Na2 3.62(3) 1_655 ?
K2 Na1 2.45(7) 3_566 ?
K2 O24 2.83(5) . ?
K2 O3 2.84(5) 4_565 ?
K2 O41W 2.98(7) 4_565 ?
K2 O40W 3.00(9) 3_566 ?
K2 Na1 4.54(7) 1_545 ?
Na1 O42W 2.18(12) . ?
Na1 O41W 2.41(8) 2_556 ?
Na1 O40W 2.45(9) . ?
Na1 K2 2.45(7) 3_566 ?
Na1 O44W 2.58(10) 3_566 ?
Na1 O41W 2.67(8) 4_575 ?
Na1 Na2 3.70(6) 2_456 ?
Na1 K2 4.54(7) 1_565 ?
Na2 O45W 2.28(4) 1_455 ?
Na2 Na4 2.33(9) . ?
Na2 O12 2.41(4) . ?
Na2 O4 2.46(4) 1_455 ?
Na2 O42W 2.48(11) 2_446 ?
Na2 O43W 2.51(5) 1_455 ?
Na2 O40W 2.61(8) 2_446 ?
Na2 K1 3.62(3) 1_455 ?
Na2 Na1 3.70(6) 2_446 ?
Na2 W9 3.73(3) 1_455 ?
Na3 O47W 2.21(5) . ?
Na3 O35 2.27(4) 4_576 ?
Na3 O46W 2.32(5) 4_576 ?
Na3 O32 2.38(4) 2_556 ?
Na3 O48W 2.63(5) 3_567 ?
Na3 O12 2.92(4) 2_456 ?
Na3 Na5 3.58(3) . ?
Na3 K1 3.83(3) 4_576 ?
Na4 O42W 2.25(14) 2_446 ?
Na4 O49W 2.54(11) 3_566 ?
Na4 O8 2.79(9) . ?
Na4 O45W 2.91(10) 1_455 ?
Na5 O39W 2.26(7) . ?
Na5 O7 2.35(3) . ?
Na5 O38W 2.41(6) . ?
Na5 O47W 2.41(5) . ?
Na5 O48W 2.47(4) 3_567 ?
Na5 O36 2.60(4) . ?
O3 K2 2.84(5) 4_666 ?
O4 Na2 2.46(4) 1_655 ?
O12 Na3 2.92(4) 2_446 ?
O13 W10 1.97(2) 3_566 ?
O19 W5 1.73(2) 2_556 ?
O29 Zn1 2.04(2) 3_566 ?
O30 W10 2.08(2) 3_566 ?
O32 Na3 2.38(4) 2_546 ?
O35 Na3 2.27(4) 4_675 ?
O40W Na2 2.61(8) 2_456 ?
O40W K2 3.00(9) 3_566 ?
O41W Na1 2.41(8) 2_546 ?
O41W Na1 2.67(8) 4_676 ?
O41W K2 2.98(7) 4_666 ?
O42W Na4 2.25(14) 2_456 ?
O42W Na2 2.48(11) 2_456 ?
O43W Na2 2.51(5) 1_655 ?
O44W Na1 2.58(10) 3_566 ?
O45W Na2 2.28(4) 1_655 ?
O45W Na4 2.91(10) 1_655 ?
O46W Na3 2.32(5) 4_675 ?
O48W Na5 2.47(4) 3_567 ?
O48W Na3 2.63(5) 3_567 ?
O49W 050W 0.78(6) . ?
O49W Na4 2.54(11) 3_566 ?
